data_7242613
loop_
_publ_author_name
'Nasibipour, Mina'
'Safaei, Elham'
'Moaddeli, Ali'
'Masoumpour, Marziyeh Sadat'
'Wojtczak, Andrzej'

_publ_section_title
;
 Biradical o-iminobenzosemiquinonato(1&#x2212;) complexes of nickel(ii):
 catalytic activity in three-component coupling of aldehydes, amines and
 alkynes
;
_journal_issue 21
_journal_name_full 'RSC Advances'
_journal_page_first 12845
_journal_page_last 12859
_journal_paper_doi 10.1039/D0RA10248B
_journal_volume 11
_journal_year 2021
_chemical_formula_moiety 'C70 H88 N4 Ni O4'
_chemical_formula_sum 'C70 H88 N4 Ni O4'
_chemical_formula_weight 1108.15
_space_group_crystal_system monoclinic
_space_group_IT_number 14
_space_group_name_Hall '-P 2yn'
_space_group_name_H-M_alt 'P 1 21/n 1'
_atom_sites_solution_hydrogens difmap
_atom_sites_solution_primary direct
_atom_sites_solution_secondary difmap
_audit_creation_method SHELXL-2017/1
_audit_update_record
;
2020-10-07 deposited with the CCDC.	2021-03-22 downloaded from the CCDC.
;
_cell_angle_alpha 90
_cell_angle_beta 106.001(3)
_cell_angle_gamma 90
_cell_formula_units_Z 4
_cell_length_a 18.1423(6)
_cell_length_b 17.5195(5)
_cell_length_c 23.9371(9)
_cell_measurement_reflns_used 13911
_cell_measurement_temperature 293(2)
_cell_measurement_theta_max 26.6120
_cell_measurement_theta_min 2.3000
_cell_volume 7313.5(4)
_computing_cell_refinement 'CrysAlisPro 1.171.38.43 (Rigaku OD, 2015)'
_computing_data_collection 'CrysAlisPro 1.171.38.43 (Rigaku OD, 2015)'
_computing_data_reduction 'CrysAlisPro 1.171.38.43 (Rigaku OD, 2015)'
_computing_publication_material 'CIFTAB-2017 (Sheldrick, 2017)'
_computing_structure_refinement 'SHELXL-2017/1 (Sheldrick, 2017)'
_computing_structure_solution 'SHELXT 2014/5 (Sheldrick, 2014)'
_diffrn_ambient_temperature 293(2)
_diffrn_detector_area_resol_mean 8.2564
_diffrn_measured_fraction_theta_full 0.999
_diffrn_measured_fraction_theta_max 0.904
_diffrn_measurement_device_type 'Oxford Sapphire CCD'
_diffrn_measurement_method \q/2\q
_diffrn_radiation_type MoK\a
_diffrn_radiation_wavelength 0.71073
_diffrn_reflns_av_R_equivalents 0.0442
_diffrn_reflns_av_unetI/netI 0.0468
_diffrn_reflns_Laue_measured_fraction_full 0.999
_diffrn_reflns_Laue_measured_fraction_max 0.904
_diffrn_reflns_limit_h_max 21
_diffrn_reflns_limit_h_min -22
_diffrn_reflns_limit_k_max 22
_diffrn_reflns_limit_k_min -22
_diffrn_reflns_limit_l_max 29
_diffrn_reflns_limit_l_min -31
_diffrn_reflns_number 52213
_diffrn_reflns_point_group_measured_fraction_full 0.999
_diffrn_reflns_point_group_measured_fraction_max 0.904
_diffrn_reflns_theta_full 25.242
_diffrn_reflns_theta_max 28.366
_diffrn_reflns_theta_min 2.325
_diffrn_source 'fine-focus sealed tube'
_exptl_absorpt_coefficient_mu 0.308
_exptl_absorpt_correction_T_max 0.883
_exptl_absorpt_correction_T_min 0.839
_exptl_absorpt_correction_type analytical
_exptl_absorpt_process_details 'CrysAlisPro 1.171.38.43 (Rigaku OD, 2015)'
_exptl_crystal_colour 'dark brown'
_exptl_crystal_density_diffrn 1.006
_exptl_crystal_description parallelepiped
_exptl_crystal_F_000 2384
_exptl_crystal_recrystallization_method 'Re-crystallisation from solvent: MeOH--CH2Cl2'
_exptl_crystal_size_max 0.793
_exptl_crystal_size_mid 0.564
_exptl_crystal_size_min 0.517
_refine_diff_density_max 0.637
_refine_diff_density_min -0.234
_refine_diff_density_rms 0.048
_refine_ls_extinction_method none
_refine_ls_goodness_of_fit_ref 1.041
_refine_ls_hydrogen_treatment constr
_refine_ls_matrix_type full
_refine_ls_number_parameters 712
_refine_ls_number_reflns 16548
_refine_ls_number_restraints 0
_refine_ls_restrained_S_all 1.041
_refine_ls_R_factor_all 0.1017
_refine_ls_R_factor_gt 0.0614
_refine_ls_shift/su_max 0.002
_refine_ls_shift/su_mean 0.000
_refine_ls_structure_factor_coef Fsqd
_refine_ls_weighting_details 'w=1/[\s^2^(Fo^2^)+(0.0646P)^2^+4.4837P] where P=(Fo^2^+2Fc^2^)/3'
_refine_ls_weighting_scheme calc
_refine_ls_wR_factor_gt 0.1418
_refine_ls_wR_factor_ref 0.1716
_reflns_Friedel_coverage 0.000
_reflns_number_gt 10626
_reflns_number_total 16548
_reflns_threshold_expression 'I > 2\s(I)'
_cod_data_source_file d0ra10248b2.cif
_cod_data_source_block e1464a_sq
_cod_original_sg_symbol_H-M 'P 21/n'
_cod_database_code 7242613
_shelx_shelxl_version_number 2017/1
_shelx_space_group_comment
;
The symmetry employed for this shelxl refinement is uniquely defined
by the following loop, which should always be used as a source of
symmetry information in preference to the above space-group names.
They are only intended as comments.
;
_shelx_estimated_absorpt_t_min 0.792
_shelx_estimated_absorpt_t_max 0.857
_exptl_absorpt_special_details
;
CrysAlisPro 1.171.38.43 (Rigaku Oxford Diffraction, 2015)
Analytical numeric absorption correction using a multifaceted crystal
model based on expressions derived by R.C. Clark & J.S. Reid.
(Clark, R. C. & Reid, J. S. (1995). Acta Cryst. A51, 887-897)
Empirical absorption correction using spherical harmonics,
 implemented in SCALE3 ABSPACK scaling algorithm.
;

loop_
_space_group_symop_operation_xyz
'x, y, z'
'-x+1/2, y+1/2, -z+1/2'
'-x, -y, -z'
'x-1/2, -y-1/2, z-1/2'

loop_
_atom_site_label
_atom_site_type_symbol
_atom_site_fract_x
_atom_site_fract_y
_atom_site_fract_z
_atom_site_U_iso_or_equiv
_atom_site_adp_type
_atom_site_occupancy
_atom_site_site_symmetry_order
_atom_site_calc_flag
_atom_site_refinement_flags_posn
_atom_site_refinement_flags_adp
_atom_site_refinement_flags_occupancy
_atom_site_disorder_assembly
_atom_site_disorder_group
Ni1 Ni 0.54759(2) 0.26412(2) 0.19404(2) 0.04324(11) Uani 1 1 d . . . . .
O1 O 0.49207(10) 0.35749(11) 0.15076(8) 0.0532(5) Uani 1 1 d . . . . .
C1 C 0.42143(14) 0.35859(17) 0.15141(12) 0.0507(6) Uani 1 1 d . . . . .
C2 C 0.37541(16) 0.42724(19) 0.14119(13) 0.0618(8) Uani 1 1 d . . . . .
C3 C 0.30098(18) 0.4206(2) 0.14394(15) 0.0736(9) Uani 1 1 d . . . . .
H3A H 0.270947 0.464484 0.137724 0.088 Uiso 1 1 calc R U . . .
C4 C 0.26634(17) 0.3515(2) 0.15561(14) 0.0739(10) Uani 1 1 d . . . . .
C5 C 0.30911(16) 0.2860(2) 0.16412(13) 0.0665(9) Uani 1 1 d . . . . .
H5A H 0.286764 0.240381 0.170760 0.080 Uiso 1 1 calc R U . . .
C6 C 0.38741(14) 0.28649(18) 0.16301(12) 0.0516(7) Uani 1 1 d . . . . .
N1 N 0.43760(12) 0.22761(13) 0.17669(10) 0.0493(5) Uani 1 1 d . . . . .
C7 C 0.41501(16) 0.15105(17) 0.17333(12) 0.0542(7) Uani 1 1 d . . . . .
C8 C 0.3508(2) 0.1235(2) 0.13018(15) 0.0778(10) Uani 1 1 d . . . . .
H8A H 0.321174 0.157429 0.103292 0.093 Uiso 1 1 calc R U . . .
C9 C 0.3313(3) 0.0474(3) 0.12720(18) 0.1060(15) Uani 1 1 d . . . . .
H9A H 0.288953 0.030747 0.098106 0.127 Uiso 1 1 calc R U . . .
C10 C 0.3730(3) -0.0043(3) 0.16633(19) 0.1156(18) Uani 1 1 d . . . . .
H10A H 0.358304 -0.055314 0.164498 0.139 Uiso 1 1 calc R U . . .
C11 C 0.4374(2) 0.0203(2) 0.20867(16) 0.0872(12) Uani 1 1 d . . . . .
H11A H 0.466197 -0.014614 0.235130 0.105 Uiso 1 1 calc R U . . .
C12 C 0.45950(17) 0.09677(17) 0.21197(12) 0.0585(7) Uani 1 1 d . . . . .
C13 C 0.53044(16) 0.11837(16) 0.25587(12) 0.0504(6) Uani 1 1 d . . . . .
N2 N 0.58107(12) 0.16943(13) 0.25220(10) 0.0492(5) Uani 1 1 d . . . . .
C14 C 0.63944(15) 0.16389(14) 0.30502(11) 0.0460(6) Uani 1 1 d . . . . .
C15 C 0.70925(15) 0.20231(16) 0.32447(13) 0.0543(7) Uani 1 1 d . . . . .
H15A H 0.723804 0.239247 0.301701 0.065 Uiso 1 1 calc R U . . .
C16 C 0.75640(16) 0.18330(17) 0.37929(14) 0.0592(7) Uani 1 1 d . . . . .
C17 C 0.73143(17) 0.12767(18) 0.41223(14) 0.0624(8) Uani 1 1 d . . . . .
H17A H 0.763641 0.116464 0.448816 0.075 Uiso 1 1 calc R U . . .
C18 C 0.66220(17) 0.08781(17) 0.39453(12) 0.0555(7) Uani 1 1 d . . . . .
C19 C 0.61853(15) 0.10846(16) 0.33872(12) 0.0486(6) Uani 1 1 d . . . . .
O2 O 0.54832(11) 0.07849(11) 0.30716(8) 0.0538(5) Uani 1 1 d . . . . .
C20 C 0.41177(19) 0.50284(19) 0.12990(18) 0.0765(10) Uani 1 1 d . . . . .
C21 C 0.4384(2) 0.4971(2) 0.07467(19) 0.0979(13) Uani 1 1 d . . . . .
H21A H 0.460982 0.544618 0.068153 0.118 Uiso 1 1 calc R U . . .
H21B H 0.475691 0.457002 0.079108 0.118 Uiso 1 1 calc R U . . .
H21C H 0.395259 0.485927 0.042126 0.118 Uiso 1 1 calc R U . . .
C22 C 0.4810(2) 0.5210(2) 0.1831(2) 0.1032(14) Uani 1 1 d . . . . .
H22A H 0.463713 0.524506 0.217484 0.124 Uiso 1 1 calc R U . . .
H22B H 0.518495 0.481076 0.187870 0.124 Uiso 1 1 calc R U . . .
H22C H 0.503643 0.568663 0.176853 0.124 Uiso 1 1 calc R U . . .
C23 C 0.3547(2) 0.5704(2) 0.1227(2) 0.1218(18) Uani 1 1 d . . . . .
H23A H 0.337332 0.574916 0.156976 0.146 Uiso 1 1 calc R U . . .
H23B H 0.379796 0.616820 0.116945 0.146 Uiso 1 1 calc R U . . .
H23C H 0.311544 0.561383 0.089636 0.146 Uiso 1 1 calc R U . . .
C24 C 0.1833(2) 0.3523(3) 0.16075(19) 0.1028(15) Uani 1 1 d . . . . .
C25 C 0.1290(3) 0.3749(6) 0.1059(3) 0.263(6) Uani 1 1 d . . . . .
H25A H 0.136455 0.343473 0.075081 0.395 Uiso 1 1 calc R U . . .
H25B H 0.077583 0.368512 0.108755 0.395 Uiso 1 1 calc R U . . .
H25C H 0.137292 0.427386 0.097990 0.395 Uiso 1 1 calc R U . . .
C26 C 0.1577(3) 0.2702(5) 0.1744(3) 0.189(3) Uani 1 1 d . . . . .
H26A H 0.191507 0.252236 0.210273 0.284 Uiso 1 1 calc R U . . .
H26B H 0.106219 0.272260 0.177850 0.284 Uiso 1 1 calc R U . . .
H26C H 0.159690 0.236059 0.143529 0.284 Uiso 1 1 calc R U . . .
C27 C 0.1797(4) 0.3951(6) 0.2131(3) 0.235(5) Uani 1 1 d . . . . .
H27A H 0.217646 0.375552 0.246295 0.352 Uiso 1 1 calc R U . . .
H27B H 0.189399 0.448133 0.208088 0.352 Uiso 1 1 calc R U . . .
H27C H 0.129690 0.389260 0.218854 0.352 Uiso 1 1 calc R U . . .
C28 C 0.83661(19) 0.2204(2) 0.40133(18) 0.0820(11) Uani 1 1 d . . . . .
C29 C 0.8926(3) 0.1715(5) 0.3863(5) 0.307(7) Uani 1 1 d . . . . .
H29A H 0.888398 0.120753 0.400280 0.368 Uiso 1 1 calc R U . . .
H29B H 0.883203 0.170338 0.344810 0.368 Uiso 1 1 calc R U . . .
H29C H 0.943153 0.190881 0.403760 0.368 Uiso 1 1 calc R U . . .
C30 C 0.8386(3) 0.2994(3) 0.3817(4) 0.212(4) Uani 1 1 d . . . . .
H30A H 0.800336 0.328748 0.392941 0.255 Uiso 1 1 calc R U . . .
H30B H 0.888291 0.320801 0.399108 0.255 Uiso 1 1 calc R U . . .
H30C H 0.828340 0.300258 0.340157 0.255 Uiso 1 1 calc R U . . .
C31 C 0.8602(4) 0.2267(6) 0.4675(3) 0.244(5) Uani 1 1 d . . . . .
H31A H 0.824493 0.258822 0.479524 0.293 Uiso 1 1 calc R U . . .
H31B H 0.860290 0.176832 0.484178 0.293 Uiso 1 1 calc R U . . .
H31C H 0.910651 0.248363 0.480485 0.293 Uiso 1 1 calc R U . . .
C32 C 0.6361(2) 0.0284(2) 0.43136(14) 0.0725(9) Uani 1 1 d . . . . .
C33 C 0.6137(3) -0.0457(3) 0.3978(2) 0.1258(18) Uani 1 1 d . . . . .
H33A H 0.575430 -0.035430 0.361948 0.189 Uiso 1 1 calc R U . . .
H33B H 0.658050 -0.067707 0.389595 0.189 Uiso 1 1 calc R U . . .
H33C H 0.593449 -0.080777 0.420624 0.189 Uiso 1 1 calc R U . . .
C34 C 0.5628(3) 0.0595(3) 0.4449(2) 0.1196(17) Uani 1 1 d . . . . .
H34A H 0.524240 0.069466 0.409216 0.179 Uiso 1 1 calc R U . . .
H34B H 0.544049 0.022409 0.467157 0.179 Uiso 1 1 calc R U . . .
H34C H 0.574859 0.105965 0.466860 0.179 Uiso 1 1 calc R U . . .
C35 C 0.6964(3) 0.0130(4) 0.4880(2) 0.142(2) Uani 1 1 d . . . . .
H35A H 0.677657 -0.024645 0.509810 0.213 Uiso 1 1 calc R U . . .
H35B H 0.742221 -0.005469 0.479945 0.213 Uiso 1 1 calc R U . . .
H35C H 0.707517 0.059362 0.510090 0.213 Uiso 1 1 calc R U . . .
O41 O 0.57026(10) 0.20142(11) 0.12876(8) 0.0521(5) Uani 1 1 d . . . . .
C41 C 0.64218(15) 0.20139(15) 0.13246(11) 0.0449(6) Uani 1 1 d . . . . .
C42 C 0.67700(17) 0.14910(17) 0.10011(12) 0.0558(7) Uani 1 1 d . . . . .
C43 C 0.75446(17) 0.15449(17) 0.10776(13) 0.0584(7) Uani 1 1 d . . . . .
H43A H 0.776482 0.121511 0.086493 0.070 Uiso 1 1 calc R U . . .
C44 C 0.80392(15) 0.20719(17) 0.14609(12) 0.0515(6) Uani 1 1 d . . . . .
C45 C 0.77147(14) 0.25821(15) 0.17602(12) 0.0464(6) Uani 1 1 d . . . . .
H45A H 0.802551 0.293527 0.200642 0.056 Uiso 1 1 calc R U . . .
C46 C 0.69140(14) 0.25798(14) 0.17001(11) 0.0408(5) Uani 1 1 d . . . . .
N41 N 0.65342(11) 0.30423(11) 0.19853(9) 0.0409(5) Uani 1 1 d . . . . .
C47 C 0.68232(13) 0.37514(14) 0.22058(11) 0.0422(6) Uani 1 1 d . . . . .
C48 C 0.72428(18) 0.42139(17) 0.19263(14) 0.0612(8) Uani 1 1 d . . . . .
H48A H 0.734011 0.404048 0.158632 0.073 Uiso 1 1 calc R U . . .
C49 C 0.7516(2) 0.49234(19) 0.21443(17) 0.0785(10) Uani 1 1 d . . . . .
H49A H 0.778372 0.522258 0.194536 0.094 Uiso 1 1 calc R U . . .
C50 C 0.7394(2) 0.51904(19) 0.26557(17) 0.0790(11) Uani 1 1 d . . . . .
H50A H 0.759963 0.565513 0.281181 0.095 Uiso 1 1 calc R U . . .
C51 C 0.69633(18) 0.47591(17) 0.29303(13) 0.0597(8) Uani 1 1 d . . . . .
H51A H 0.687864 0.493833 0.327311 0.072 Uiso 1 1 calc R U . . .
C52 C 0.66494(14) 0.40543(14) 0.27040(11) 0.0427(6) Uani 1 1 d . . . . .
C53 C 0.61226(14) 0.36719(14) 0.29800(11) 0.0418(6) Uani 1 1 d . . . . .
N42 N 0.55441(12) 0.32247(12) 0.27447(9) 0.0446(5) Uani 1 1 d . . . . .
C54 C 0.51981(15) 0.30657(16) 0.31945(11) 0.0470(6) Uani 1 1 d . . . . .
C55 C 0.45520(16) 0.26371(18) 0.31932(13) 0.0577(7) Uani 1 1 d . . . . .
H55A H 0.427027 0.238923 0.285887 0.069 Uiso 1 1 calc R U . . .
C56 C 0.43410(17) 0.25915(19) 0.37106(14) 0.0627(8) Uani 1 1 d . . . . .
C57 C 0.47925(18) 0.2969(2) 0.42049(13) 0.0667(8) Uani 1 1 d . . . . .
H57A H 0.464596 0.292431 0.454641 0.080 Uiso 1 1 calc R U . . .
C58 C 0.54430(17) 0.34055(18) 0.42252(12) 0.0582(7) Uani 1 1 d . . . . .
C59 C 0.56116(15) 0.34401(16) 0.36905(12) 0.0497(6) Uani 1 1 d . . . . .
O42 O 0.62058(10) 0.38342(11) 0.35544(8) 0.0505(4) Uani 1 1 d . . . . .
C60 C 0.6250(2) 0.0912(2) 0.05853(17) 0.0834(11) Uani 1 1 d . . . . .
C61 C 0.5659(3) 0.1358(3) 0.01103(18) 0.1183(17) Uani 1 1 d . . . . .
H61A H 0.592296 0.168045 -0.009594 0.142 Uiso 1 1 calc R U . . .
H61B H 0.533915 0.100532 -0.015590 0.142 Uiso 1 1 calc R U . . .
H61C H 0.534793 0.166645 0.028722 0.142 Uiso 1 1 calc R U . . .
C62 C 0.5846(3) 0.0390(2) 0.0925(2) 0.1108(16) Uani 1 1 d . . . . .
H62A H 0.622309 0.011823 0.121734 0.133 Uiso 1 1 calc R U . . .
H62B H 0.553563 0.069313 0.110558 0.133 Uiso 1 1 calc R U . . .
H62C H 0.552684 0.003200 0.066246 0.133 Uiso 1 1 calc R U . . .
C63 C 0.6723(3) 0.0394(3) 0.0290(2) 0.136(2) Uani 1 1 d . . . . .
H63A H 0.698351 0.070356 0.007379 0.164 Uiso 1 1 calc R U . . .
H63B H 0.709189 0.011275 0.058192 0.164 Uiso 1 1 calc R U . . .
H63C H 0.638574 0.004502 0.003218 0.164 Uiso 1 1 calc R U . . .
C64 C 0.89021(17) 0.2063(2) 0.15126(16) 0.0675(9) Uani 1 1 d . . . . .
C65 C 0.9342(2) 0.2649(3) 0.1959(2) 0.0995(14) Uani 1 1 d . . . . .
H65A H 0.987745 0.262771 0.197910 0.119 Uiso 1 1 calc R U . . .
H65B H 0.914932 0.315203 0.184237 0.119 Uiso 1 1 calc R U . . .
H65C H 0.927387 0.253438 0.233350 0.119 Uiso 1 1 calc R U . . .
C66 C 0.9020(3) 0.2270(3) 0.0917(2) 0.1061(15) Uani 1 1 d . . . . .
H66A H 0.955807 0.226661 0.094408 0.159 Uiso 1 1 calc R U . . .
H66B H 0.876123 0.190316 0.063225 0.159 Uiso 1 1 calc R U . . .
H66C H 0.881465 0.276926 0.080334 0.159 Uiso 1 1 calc R U . . .
C67 C 0.9240(2) 0.1267(3) 0.1693(3) 0.1183(17) Uani 1 1 d . . . . .
H67A H 0.977921 0.127115 0.172289 0.177 Uiso 1 1 calc R U . . .
H67B H 0.916479 0.113219 0.206163 0.177 Uiso 1 1 calc R U . . .
H67C H 0.898861 0.089946 0.140561 0.177 Uiso 1 1 calc R U . . .
C68 C 0.3602(2) 0.2170(3) 0.37370(17) 0.0860(12) Uani 1 1 d . . . . .
C69 C 0.3725(3) 0.1707(3) 0.4285(2) 0.134(2) Uani 1 1 d . . . . .
H69A H 0.390985 0.203338 0.461601 0.161 Uiso 1 1 calc R U . . .
H69B H 0.324831 0.147980 0.429765 0.161 Uiso 1 1 calc R U . . .
H69C H 0.409441 0.131323 0.428984 0.161 Uiso 1 1 calc R U . . .
C70 C 0.3312(4) 0.1645(4) 0.3223(2) 0.195(4) Uani 1 1 d . . . . .
H70A H 0.323041 0.193179 0.286992 0.234 Uiso 1 1 calc R U . . .
H70B H 0.368300 0.125116 0.323286 0.234 Uiso 1 1 calc R U . . .
H70C H 0.283690 0.141773 0.324066 0.234 Uiso 1 1 calc R U . . .
C71 C 0.2995(3) 0.2767(4) 0.3734(4) 0.217(4) Uani 1 1 d . . . . .
H71A H 0.290689 0.306939 0.338725 0.260 Uiso 1 1 calc R U . . .
H71B H 0.252696 0.251837 0.374336 0.260 Uiso 1 1 calc R U . . .
H71C H 0.316717 0.308961 0.406831 0.260 Uiso 1 1 calc R U . . .
C72 C 0.5946(2) 0.3793(2) 0.47734(14) 0.0806(11) Uani 1 1 d . . . . .
C73 C 0.5614(3) 0.3693(3) 0.52958(16) 0.1172(17) Uani 1 1 d . . . . .
H73A H 0.511154 0.391575 0.520664 0.141 Uiso 1 1 calc R U . . .
H73B H 0.558145 0.315921 0.537629 0.141 Uiso 1 1 calc R U . . .
H73C H 0.594211 0.394181 0.562993 0.141 Uiso 1 1 calc R U . . .
C74 C 0.6744(2) 0.3438(4) 0.49185(19) 0.1266(19) Uani 1 1 d . . . . .
H74A H 0.670811 0.290204 0.499027 0.152 Uiso 1 1 calc R U . . .
H74B H 0.695836 0.350972 0.459774 0.152 Uiso 1 1 calc R U . . .
H74C H 0.706690 0.367875 0.525866 0.152 Uiso 1 1 calc R U . . .
C75 C 0.6011(3) 0.4645(3) 0.4660(2) 0.1243(18) Uani 1 1 d . . . . .
H75A H 0.551030 0.487300 0.456854 0.149 Uiso 1 1 calc R U . . .
H75B H 0.633523 0.488332 0.500096 0.149 Uiso 1 1 calc R U . . .
H75C H 0.622669 0.471429 0.434004 0.149 Uiso 1 1 calc R U . . .

loop_
_atom_site_aniso_label
_atom_site_aniso_U_11
_atom_site_aniso_U_22
_atom_site_aniso_U_33
_atom_site_aniso_U_23
_atom_site_aniso_U_13
_atom_site_aniso_U_12
Ni1 0.03354(17) 0.04692(19) 0.0519(2) -0.00215(15) 0.01610(13) -0.00530(14)
O1 0.0388(10) 0.0564(11) 0.0660(12) 0.0054(9) 0.0170(8) -0.0027(8)
C1 0.0335(14) 0.0651(18) 0.0513(16) -0.0006(13) 0.0079(11) -0.0039(12)
C2 0.0444(16) 0.072(2) 0.0644(19) -0.0064(15) 0.0071(13) 0.0083(14)
C3 0.0447(18) 0.095(3) 0.078(2) -0.0090(19) 0.0105(15) 0.0162(17)
C4 0.0350(16) 0.120(3) 0.068(2) -0.005(2) 0.0160(14) 0.0062(18)
C5 0.0386(16) 0.099(3) 0.0619(19) -0.0001(17) 0.0134(13) -0.0104(16)
C6 0.0326(13) 0.0748(19) 0.0483(15) -0.0045(13) 0.0128(11) -0.0075(12)
N1 0.0383(12) 0.0563(14) 0.0531(13) 0.0007(11) 0.0121(9) -0.0103(10)
C7 0.0470(16) 0.0639(18) 0.0499(16) -0.0051(13) 0.0102(12) -0.0198(13)
C8 0.072(2) 0.084(2) 0.066(2) 0.0002(18) -0.0006(16) -0.0314(19)
C9 0.105(3) 0.105(3) 0.083(3) -0.005(2) -0.017(2) -0.057(3)
C10 0.139(4) 0.084(3) 0.095(3) 0.004(2) -0.015(3) -0.064(3)
C11 0.107(3) 0.065(2) 0.073(2) 0.0066(18) -0.004(2) -0.037(2)
C12 0.0624(18) 0.0588(18) 0.0516(16) -0.0024(14) 0.0115(13) -0.0241(14)
C13 0.0514(16) 0.0489(15) 0.0520(16) -0.0016(12) 0.0158(12) -0.0097(12)
N2 0.0461(12) 0.0462(13) 0.0533(13) -0.0034(10) 0.0102(10) -0.0059(10)
C14 0.0474(15) 0.0389(14) 0.0508(15) -0.0045(11) 0.0121(12) 0.0037(11)
C15 0.0458(15) 0.0430(15) 0.0714(19) 0.0002(14) 0.0115(13) 0.0019(12)
C16 0.0457(16) 0.0525(17) 0.073(2) -0.0064(15) 0.0061(14) 0.0056(13)
C17 0.0549(18) 0.067(2) 0.0587(18) -0.0011(15) 0.0055(14) 0.0123(15)
C18 0.0548(17) 0.0582(17) 0.0553(17) 0.0009(14) 0.0182(13) 0.0090(13)
C19 0.0459(15) 0.0495(15) 0.0515(15) -0.0026(12) 0.0154(12) -0.0006(12)
O2 0.0539(11) 0.0523(11) 0.0541(11) 0.0032(9) 0.0128(9) -0.0083(9)
C20 0.0549(19) 0.060(2) 0.103(3) -0.0029(19) 0.0020(18) 0.0068(15)
C21 0.093(3) 0.080(3) 0.117(3) 0.033(2) 0.023(2) -0.002(2)
C22 0.079(3) 0.077(3) 0.130(4) -0.016(2) -0.010(2) -0.006(2)
C23 0.084(3) 0.074(3) 0.187(5) -0.008(3) 0.003(3) 0.022(2)
C24 0.0423(19) 0.170(5) 0.105(3) 0.011(3) 0.035(2) 0.014(2)
C25 0.034(2) 0.561(17) 0.187(6) 0.151(9) 0.019(3) 0.044(5)
C26 0.055(3) 0.282(9) 0.251(8) 0.054(7) 0.076(4) -0.004(4)
C27 0.114(5) 0.413(14) 0.211(7) -0.111(8) 0.101(5) 0.015(6)
C28 0.0471(18) 0.073(2) 0.107(3) -0.003(2) -0.0093(18) -0.0008(16)
C29 0.056(3) 0.234(8) 0.63(2) -0.223(11) 0.096(7) -0.028(4)
C30 0.098(4) 0.133(5) 0.330(10) 0.070(6) -0.068(5) -0.069(4)
C31 0.178(7) 0.344(12) 0.154(6) -0.001(7) -0.047(5) -0.158(8)
C32 0.074(2) 0.084(2) 0.063(2) 0.0183(18) 0.0242(17) 0.0050(18)
C33 0.182(5) 0.078(3) 0.128(4) 0.030(3) 0.060(4) -0.015(3)
C34 0.100(3) 0.177(5) 0.097(3) 0.033(3) 0.052(3) 0.017(3)
C35 0.104(4) 0.202(6) 0.108(4) 0.088(4) 0.012(3) -0.007(4)
O41 0.0409(10) 0.0589(11) 0.0574(11) -0.0122(9) 0.0151(8) -0.0084(8)
C41 0.0431(14) 0.0485(15) 0.0444(14) -0.0020(11) 0.0141(11) -0.0027(11)
C42 0.0574(18) 0.0553(17) 0.0560(17) -0.0124(13) 0.0178(13) -0.0010(13)
C43 0.0624(19) 0.0559(17) 0.0641(18) -0.0094(14) 0.0296(15) 0.0073(14)
C44 0.0436(15) 0.0562(16) 0.0611(17) 0.0020(14) 0.0253(13) 0.0033(12)
C45 0.0357(13) 0.0525(15) 0.0551(15) -0.0058(12) 0.0193(11) -0.0064(11)
C46 0.0365(12) 0.0447(14) 0.0442(13) -0.0037(11) 0.0161(10) -0.0038(10)
N41 0.0359(11) 0.0418(12) 0.0494(12) -0.0048(9) 0.0191(9) -0.0038(9)
C47 0.0359(13) 0.0408(14) 0.0526(15) -0.0052(11) 0.0167(11) -0.0054(10)
C48 0.071(2) 0.0546(17) 0.073(2) -0.0085(15) 0.0445(16) -0.0167(15)
C49 0.094(3) 0.059(2) 0.103(3) -0.0088(19) 0.061(2) -0.0292(18)
C50 0.096(3) 0.0520(19) 0.103(3) -0.0188(18) 0.051(2) -0.0344(18)
C51 0.069(2) 0.0506(17) 0.0663(19) -0.0142(14) 0.0309(15) -0.0115(14)
C52 0.0407(13) 0.0387(13) 0.0520(15) -0.0035(11) 0.0185(11) -0.0054(10)
C53 0.0411(14) 0.0409(14) 0.0475(14) -0.0029(11) 0.0189(11) 0.0017(11)
N42 0.0419(12) 0.0475(12) 0.0498(12) -0.0008(10) 0.0219(9) -0.0038(9)
C54 0.0442(14) 0.0532(16) 0.0489(15) 0.0020(12) 0.0217(12) -0.0008(12)
C55 0.0492(16) 0.0723(19) 0.0553(17) -0.0011(14) 0.0209(13) -0.0131(14)
C56 0.0509(17) 0.083(2) 0.0616(18) 0.0126(16) 0.0271(14) -0.0070(15)
C57 0.064(2) 0.091(2) 0.0542(18) 0.0106(17) 0.0318(15) -0.0030(17)
C58 0.0607(18) 0.071(2) 0.0480(16) 0.0023(14) 0.0227(13) -0.0001(15)
C59 0.0457(15) 0.0551(16) 0.0534(16) 0.0029(13) 0.0222(12) -0.0014(12)
O42 0.0491(11) 0.0568(11) 0.0497(10) -0.0071(9) 0.0207(8) -0.0071(8)
C60 0.073(2) 0.086(3) 0.089(3) -0.045(2) 0.019(2) -0.0029(19)
C61 0.105(3) 0.153(4) 0.077(3) -0.044(3) -0.009(2) -0.001(3)
C62 0.098(3) 0.080(3) 0.151(4) -0.047(3) 0.029(3) -0.036(2)
C63 0.114(4) 0.140(4) 0.158(5) -0.105(4) 0.042(3) -0.017(3)
C64 0.0475(17) 0.069(2) 0.097(2) -0.0032(18) 0.0381(16) 0.0042(15)
C65 0.0432(19) 0.130(4) 0.135(4) -0.025(3) 0.041(2) -0.012(2)
C66 0.097(3) 0.123(4) 0.128(4) -0.006(3) 0.082(3) -0.008(3)
C67 0.063(3) 0.097(3) 0.197(5) 0.025(3) 0.040(3) 0.024(2)
C68 0.064(2) 0.123(3) 0.080(2) 0.009(2) 0.0350(18) -0.029(2)
C69 0.126(4) 0.170(5) 0.116(4) 0.039(4) 0.050(3) -0.060(4)
C70 0.172(6) 0.299(9) 0.140(5) -0.057(5) 0.087(4) -0.176(6)
C71 0.075(4) 0.210(7) 0.388(12) 0.101(8) 0.102(6) 0.012(4)
C72 0.088(3) 0.108(3) 0.0503(18) -0.0123(19) 0.0263(17) -0.018(2)
C73 0.134(4) 0.168(5) 0.058(2) -0.020(3) 0.042(2) -0.037(3)
C74 0.084(3) 0.205(6) 0.077(3) -0.008(3) -0.001(2) -0.006(3)
C75 0.182(5) 0.115(4) 0.092(3) -0.039(3) 0.065(3) -0.047(4)

loop_
_atom_type_symbol
_atom_type_description
_atom_type_scat_dispersion_real
_atom_type_scat_dispersion_imag
_atom_type_scat_source
C C 0.0033 0.0016 'International Tables Vol C Tables 4.2.6.8 and 6.1.1.4'
H H 0.0000 0.0000 'International Tables Vol C Tables 4.2.6.8 and 6.1.1.4'
N N 0.0061 0.0033 'International Tables Vol C Tables 4.2.6.8 and 6.1.1.4'
O O 0.0106 0.0060 'International Tables Vol C Tables 4.2.6.8 and 6.1.1.4'
Ni Ni 0.3393 1.1124 'International Tables Vol C Tables 4.2.6.8 and 6.1.1.4'

loop_
_geom_angle_atom_site_label_1
_geom_angle_atom_site_label_2
_geom_angle_atom_site_label_3
_geom_angle
_geom_angle_site_symmetry_1
_geom_angle_site_symmetry_3
_geom_angle_publ_flag
N41 Ni1 N1 171.41(9) . . ?
N41 Ni1 O41 80.73(7) . . ?
N1 Ni1 O41 93.90(8) . . ?
N41 Ni1 O1 94.40(8) . . ?
N1 Ni1 O1 80.16(8) . . ?
O41 Ni1 O1 102.55(8) . . ?
N41 Ni1 N2 98.03(8) . . ?
N1 Ni1 N2 88.61(9) . . ?
O41 Ni1 N2 89.99(8) . . ?
O1 Ni1 N2 163.62(8) . . ?
N41 Ni1 N42 88.15(8) . . ?
N1 Ni1 N42 98.27(8) . . ?
O41 Ni1 N42 164.88(8) . . ?
O1 Ni1 N42 88.40(8) . . ?
N2 Ni1 N42 81.41(8) . . ?
C1 O1 Ni1 111.03(17) . . ?
O1 C1 C2 122.8(3) . . ?
O1 C1 C6 117.5(2) . . ?
C2 C1 C6 119.7(2) . . ?
C3 C2 C1 116.8(3) . . ?
C3 C2 C20 123.8(3) . . ?
C1 C2 C20 119.4(3) . . ?
C2 C3 C4 124.9(3) . . ?
C2 C3 H3A 117.5 . . ?
C4 C3 H3A 117.5 . . ?
C5 C4 C3 118.6(3) . . ?
C5 C4 C24 121.4(4) . . ?
C3 C4 C24 120.0(4) . . ?
C4 C5 C6 121.2(3) . . ?
C4 C5 H5A 119.4 . . ?
C6 C5 H5A 119.4 . . ?
N1 C6 C5 126.6(3) . . ?
N1 C6 C1 114.3(2) . . ?
C5 C6 C1 118.8(3) . . ?
C6 N1 C7 123.3(2) . . ?
C6 N1 Ni1 111.56(17) . . ?
C7 N1 Ni1 124.82(19) . . ?
N1 C7 C8 122.6(3) . . ?
N1 C7 C12 120.1(2) . . ?
C8 C7 C12 117.1(3) . . ?
C9 C8 C7 121.2(4) . . ?
C9 C8 H8A 119.4 . . ?
C7 C8 H8A 119.4 . . ?
C10 C9 C8 121.3(3) . . ?
C10 C9 H9A 119.4 . . ?
C8 C9 H9A 119.4 . . ?
C9 C10 C11 119.3(4) . . ?
C9 C10 H10A 120.4 . . ?
C11 C10 H10A 120.4 . . ?
C10 C11 C12 120.7(4) . . ?
C10 C11 H11A 119.7 . . ?
C12 C11 H11A 119.7 . . ?
C11 C12 C7 120.4(3) . . ?
C11 C12 C13 118.0(3) . . ?
C7 C12 C13 121.6(2) . . ?
N2 C13 O2 114.4(2) . . ?
N2 C13 C12 128.6(3) . . ?
O2 C13 C12 117.0(2) . . ?
C13 N2 C14 105.2(2) . . ?
C13 N2 Ni1 119.77(18) . . ?
C14 N2 Ni1 130.06(17) . . ?
C19 C14 C15 120.9(3) . . ?
C19 C14 N2 108.2(2) . . ?
C15 C14 N2 130.8(3) . . ?
C16 C15 C14 117.6(3) . . ?
C16 C15 H15A 121.2 . . ?
C14 C15 H15A 121.2 . . ?
C15 C16 C17 119.0(3) . . ?
C15 C16 C28 119.7(3) . . ?
C17 C16 C28 121.2(3) . . ?
C18 C17 C16 125.4(3) . . ?
C18 C17 H17A 117.3 . . ?
C16 C17 H17A 117.3 . . ?
C17 C18 C19 112.7(3) . . ?
C17 C18 C32 124.3(3) . . ?
C19 C18 C32 123.0(3) . . ?
C14 C19 O2 107.8(2) . . ?
C14 C19 C18 124.4(3) . . ?
O2 C19 C18 127.8(3) . . ?
C13 O2 C19 104.4(2) . . ?
C21 C20 C2 110.4(3) . . ?
C21 C20 C23 108.3(4) . . ?
C2 C20 C23 111.8(3) . . ?
C21 C20 C22 110.2(3) . . ?
C2 C20 C22 108.7(3) . . ?
C23 C20 C22 107.4(3) . . ?
C20 C21 H21A 109.5 . . ?
C20 C21 H21B 109.5 . . ?
H21A C21 H21B 109.5 . . ?
C20 C21 H21C 109.5 . . ?
H21A C21 H21C 109.5 . . ?
H21B C21 H21C 109.5 . . ?
C20 C22 H22A 109.5 . . ?
C20 C22 H22B 109.5 . . ?
H22A C22 H22B 109.5 . . ?
C20 C22 H22C 109.5 . . ?
H22A C22 H22C 109.5 . . ?
H22B C22 H22C 109.5 . . ?
C20 C23 H23A 109.5 . . ?
C20 C23 H23B 109.5 . . ?
H23A C23 H23B 109.5 . . ?
C20 C23 H23C 109.5 . . ?
H23A C23 H23C 109.5 . . ?
H23B C23 H23C 109.5 . . ?
C25 C24 C27 116.7(6) . . ?
C25 C24 C4 111.2(4) . . ?
C27 C24 C4 110.1(4) . . ?
C25 C24 C26 105.6(6) . . ?
C27 C24 C26 101.7(5) . . ?
C4 C24 C26 111.0(4) . . ?
C24 C25 H25A 109.5 . . ?
C24 C25 H25B 109.5 . . ?
H25A C25 H25B 109.5 . . ?
C24 C25 H25C 109.5 . . ?
H25A C25 H25C 109.5 . . ?
H25B C25 H25C 109.5 . . ?
C24 C26 H26A 109.5 . . ?
C24 C26 H26B 109.5 . . ?
H26A C26 H26B 109.5 . . ?
C24 C26 H26C 109.5 . . ?
H26A C26 H26C 109.5 . . ?
H26B C26 H26C 109.5 . . ?
C24 C27 H27A 109.5 . . ?
C24 C27 H27B 109.5 . . ?
H27A C27 H27B 109.5 . . ?
C24 C27 H27C 109.5 . . ?
H27A C27 H27C 109.5 . . ?
H27B C27 H27C 109.5 . . ?
C29 C28 C30 113.5(6) . . ?
C29 C28 C31 106.6(6) . . ?
C30 C28 C31 103.9(5) . . ?
C29 C28 C16 108.9(4) . . ?
C30 C28 C16 113.0(3) . . ?
C31 C28 C16 110.6(4) . . ?
C28 C29 H29A 109.5 . . ?
C28 C29 H29B 109.5 . . ?
H29A C29 H29B 109.5 . . ?
C28 C29 H29C 109.5 . . ?
H29A C29 H29C 109.5 . . ?
H29B C29 H29C 109.5 . . ?
C28 C30 H30A 109.5 . . ?
C28 C30 H30B 109.5 . . ?
H30A C30 H30B 109.5 . . ?
C28 C30 H30C 109.5 . . ?
H30A C30 H30C 109.5 . . ?
H30B C30 H30C 109.5 . . ?
C28 C31 H31A 109.5 . . ?
C28 C31 H31B 109.5 . . ?
H31A C31 H31B 109.5 . . ?
C28 C31 H31C 109.5 . . ?
H31A C31 H31C 109.5 . . ?
H31B C31 H31C 109.5 . . ?
C35 C32 C18 112.2(3) . . ?
C35 C32 C33 110.0(4) . . ?
C18 C32 C33 111.0(3) . . ?
C35 C32 C34 108.9(3) . . ?
C18 C32 C34 107.6(3) . . ?
C33 C32 C34 106.9(4) . . ?
C32 C33 H33A 109.5 . . ?
C32 C33 H33B 109.5 . . ?
H33A C33 H33B 109.5 . . ?
C32 C33 H33C 109.5 . . ?
H33A C33 H33C 109.5 . . ?
H33B C33 H33C 109.5 . . ?
C32 C34 H34A 109.5 . . ?
C32 C34 H34B 109.5 . . ?
H34A C34 H34B 109.5 . . ?
C32 C34 H34C 109.5 . . ?
H34A C34 H34C 109.5 . . ?
H34B C34 H34C 109.5 . . ?
C32 C35 H35A 109.5 . . ?
C32 C35 H35B 109.5 . . ?
H35A C35 H35B 109.5 . . ?
C32 C35 H35C 109.5 . . ?
H35A C35 H35C 109.5 . . ?
H35B C35 H35C 109.5 . . ?
C41 O41 Ni1 111.27(15) . . ?
O41 C41 C42 123.2(2) . . ?
O41 C41 C46 118.6(2) . . ?
C42 C41 C46 118.2(2) . . ?
C43 C42 C41 117.8(3) . . ?
C43 C42 C60 123.6(3) . . ?
C41 C42 C60 118.6(3) . . ?
C42 C43 C44 124.7(3) . . ?
C42 C43 H43A 117.6 . . ?
C44 C43 H43A 117.6 . . ?
C45 C44 C43 118.1(2) . . ?
C45 C44 C64 122.5(3) . . ?
C43 C44 C64 119.4(2) . . ?
C44 C45 C46 121.2(2) . . ?
C44 C45 H45A 119.4 . . ?
C46 C45 H45A 119.4 . . ?
N41 C46 C45 126.3(2) . . ?
N41 C46 C41 113.8(2) . . ?
C45 C46 C41 119.8(2) . . ?
C46 N41 C47 122.0(2) . . ?
C46 N41 Ni1 111.78(15) . . ?
C47 N41 Ni1 125.67(15) . . ?
N41 C47 C48 122.1(2) . . ?
N41 C47 C52 120.3(2) . . ?
C48 C47 C52 117.5(2) . . ?
C49 C48 C47 121.6(3) . . ?
C49 C48 H48A 119.2 . . ?
C47 C48 H48A 119.2 . . ?
C50 C49 C48 120.5(3) . . ?
C50 C49 H49A 119.7 . . ?
C48 C49 H49A 119.7 . . ?
C51 C50 C49 119.1(3) . . ?
C51 C50 H50A 120.4 . . ?
C49 C50 H50A 120.4 . . ?
C50 C51 C52 121.4(3) . . ?
C50 C51 H51A 119.3 . . ?
C52 C51 H51A 119.3 . . ?
C51 C52 C47 119.5(2) . . ?
C51 C52 C53 118.3(2) . . ?
C47 C52 C53 122.1(2) . . ?
N42 C53 O42 114.2(2) . . ?
N42 C53 C52 128.8(2) . . ?
O42 C53 C52 116.9(2) . . ?
C53 N42 C54 105.2(2) . . ?
C53 N42 Ni1 120.77(16) . . ?
C54 N42 Ni1 131.18(17) . . ?
C59 C54 C55 121.0(2) . . ?
C59 C54 N42 108.1(2) . . ?
C55 C54 N42 130.9(2) . . ?
C54 C55 C56 117.8(3) . . ?
C54 C55 H55A 121.1 . . ?
C56 C55 H55A 121.1 . . ?
C55 C56 C57 118.8(3) . . ?
C55 C56 C68 121.1(3) . . ?
C57 C56 C68 120.1(3) . . ?
C58 C57 C56 125.3(3) . . ?
C58 C57 H57A 117.3 . . ?
C56 C57 H57A 117.3 . . ?
C57 C58 C59 112.9(3) . . ?
C57 C58 C72 124.7(3) . . ?
C59 C58 C72 122.4(3) . . ?
C54 C59 O42 107.8(2) . . ?
C54 C59 C58 124.2(3) . . ?
O42 C59 C58 128.0(3) . . ?
C53 O42 C59 104.69(19) . . ?
C62 C60 C61 110.8(4) . . ?
C62 C60 C42 110.2(3) . . ?
C61 C60 C42 108.6(3) . . ?
C62 C60 C63 107.3(4) . . ?
C61 C60 C63 108.7(4) . . ?
C42 C60 C63 111.2(3) . . ?
C60 C61 H61A 109.5 . . ?
C60 C61 H61B 109.5 . . ?
H61A C61 H61B 109.5 . . ?
C60 C61 H61C 109.5 . . ?
H61A C61 H61C 109.5 . . ?
H61B C61 H61C 109.5 . . ?
C60 C62 H62A 109.5 . . ?
C60 C62 H62B 109.5 . . ?
H62A C62 H62B 109.5 . . ?
C60 C62 H62C 109.5 . . ?
H62A C62 H62C 109.5 . . ?
H62B C62 H62C 109.5 . . ?
C60 C63 H63A 109.5 . . ?
C60 C63 H63B 109.5 . . ?
H63A C63 H63B 109.5 . . ?
C60 C63 H63C 109.5 . . ?
H63A C63 H63C 109.5 . . ?
H63B C63 H63C 109.5 . . ?
C44 C64 C65 111.8(3) . . ?
C44 C64 C67 110.5(3) . . ?
C65 C64 C67 108.7(3) . . ?
C44 C64 C66 108.8(3) . . ?
C65 C64 C66 107.9(3) . . ?
C67 C64 C66 109.0(3) . . ?
C64 C65 H65A 109.5 . . ?
C64 C65 H65B 109.5 . . ?
H65A C65 H65B 109.5 . . ?
C64 C65 H65C 109.5 . . ?
H65A C65 H65C 109.5 . . ?
H65B C65 H65C 109.5 . . ?
C64 C66 H66A 109.5 . . ?
C64 C66 H66B 109.5 . . ?
H66A C66 H66B 109.5 . . ?
C64 C66 H66C 109.5 . . ?
H66A C66 H66C 109.5 . . ?
H66B C66 H66C 109.5 . . ?
C64 C67 H67A 109.5 . . ?
C64 C67 H67B 109.5 . . ?
H67A C67 H67B 109.5 . . ?
C64 C67 H67C 109.5 . . ?
H67A C67 H67C 109.5 . . ?
H67B C67 H67C 109.5 . . ?
C69 C68 C70 108.4(4) . . ?
C69 C68 C71 108.0(4) . . ?
C70 C68 C71 109.0(5) . . ?
C69 C68 C56 111.8(3) . . ?
C70 C68 C56 111.7(3) . . ?
C71 C68 C56 107.8(4) . . ?
C68 C69 H69A 109.5 . . ?
C68 C69 H69B 109.5 . . ?
H69A C69 H69B 109.5 . . ?
C68 C69 H69C 109.5 . . ?
H69A C69 H69C 109.5 . . ?
H69B C69 H69C 109.5 . . ?
C68 C70 H70A 109.5 . . ?
C68 C70 H70B 109.5 . . ?
H70A C70 H70B 109.5 . . ?
C68 C70 H70C 109.5 . . ?
H70A C70 H70C 109.5 . . ?
H70B C70 H70C 109.5 . . ?
C68 C71 H71A 109.5 . . ?
C68 C71 H71B 109.5 . . ?
H71A C71 H71B 109.5 . . ?
C68 C71 H71C 109.5 . . ?
H71A C71 H71C 109.5 . . ?
H71B C71 H71C 109.5 . . ?
C74 C72 C75 109.0(4) . . ?
C74 C72 C58 108.5(3) . . ?
C75 C72 C58 109.7(3) . . ?
C74 C72 C73 109.1(4) . . ?
C75 C72 C73 108.8(4) . . ?
C58 C72 C73 111.7(3) . . ?
C72 C73 H73A 109.5 . . ?
C72 C73 H73B 109.5 . . ?
H73A C73 H73B 109.5 . . ?
C72 C73 H73C 109.5 . . ?
H73A C73 H73C 109.5 . . ?
H73B C73 H73C 109.5 . . ?
C72 C74 H74A 109.5 . . ?
C72 C74 H74B 109.5 . . ?
H74A C74 H74B 109.5 . . ?
C72 C74 H74C 109.5 . . ?
H74A C74 H74C 109.5 . . ?
H74B C74 H74C 109.5 . . ?
C72 C75 H75A 109.5 . . ?
C72 C75 H75B 109.5 . . ?
H75A C75 H75B 109.5 . . ?
C72 C75 H75C 109.5 . . ?
H75A C75 H75C 109.5 . . ?
H75B C75 H75C 109.5 . . ?

loop_
_geom_bond_atom_site_label_1
_geom_bond_atom_site_label_2
_geom_bond_distance
_geom_bond_site_symmetry_2
_geom_bond_publ_flag
Ni1 N41 2.0194(19) . ?
Ni1 N1 2.026(2) . ?
Ni1 O41 2.0426(18) . ?
Ni1 O1 2.0466(19) . ?
Ni1 N2 2.143(2) . ?
Ni1 N42 2.153(2) . ?
O1 C1 1.286(3) . ?
C1 C2 1.446(4) . ?
C1 C6 1.466(4) . ?
C2 C3 1.375(4) . ?
C2 C20 1.536(5) . ?
C3 C4 1.427(5) . ?
C3 H3A 0.9300 . ?
C4 C5 1.368(5) . ?
C4 C24 1.545(4) . ?
C5 C6 1.428(4) . ?
C5 H5A 0.9300 . ?
C6 N1 1.355(4) . ?
N1 C7 1.398(4) . ?
C7 C8 1.412(4) . ?
C7 C12 1.414(4) . ?
C8 C9 1.377(5) . ?
C8 H8A 0.9300 . ?
C9 C10 1.371(6) . ?
C9 H9A 0.9300 . ?
C10 C11 1.388(5) . ?
C10 H10A 0.9300 . ?
C11 C12 1.395(4) . ?
C11 H11A 0.9300 . ?
C12 C13 1.469(4) . ?
C13 N2 1.302(3) . ?
C13 O2 1.372(3) . ?
N2 C14 1.411(3) . ?
C14 C19 1.381(4) . ?
C14 C15 1.396(4) . ?
C15 C16 1.395(4) . ?
C15 H15A 0.9300 . ?
C16 C17 1.405(4) . ?
C16 C28 1.548(4) . ?
C17 C18 1.397(4) . ?
C17 H17A 0.9300 . ?
C18 C19 1.400(4) . ?
C18 C32 1.521(4) . ?
C19 O2 1.392(3) . ?
C20 C21 1.531(6) . ?
C20 C23 1.551(5) . ?
C20 C22 1.556(5) . ?
C21 H21A 0.9600 . ?
C21 H21B 0.9600 . ?
C21 H21C 0.9600 . ?
C22 H22A 0.9600 . ?
C22 H22B 0.9600 . ?
C22 H22C 0.9600 . ?
C23 H23A 0.9600 . ?
C23 H23B 0.9600 . ?
C23 H23C 0.9600 . ?
C24 C25 1.461(7) . ?
C24 C27 1.476(8) . ?
C24 C26 1.574(8) . ?
C25 H25A 0.9600 . ?
C25 H25B 0.9600 . ?
C25 H25C 0.9600 . ?
C26 H26A 0.9600 . ?
C26 H26B 0.9600 . ?
C26 H26C 0.9600 . ?
C27 H27A 0.9600 . ?
C27 H27B 0.9600 . ?
C27 H27C 0.9600 . ?
C28 C29 1.448(7) . ?
C28 C30 1.464(6) . ?
C28 C31 1.527(8) . ?
C29 H29A 0.9600 . ?
C29 H29B 0.9600 . ?
C29 H29C 0.9600 . ?
C30 H30A 0.9600 . ?
C30 H30B 0.9600 . ?
C30 H30C 0.9600 . ?
C31 H31A 0.9600 . ?
C31 H31B 0.9600 . ?
C31 H31C 0.9600 . ?
C32 C35 1.513(5) . ?
C32 C33 1.523(6) . ?
C32 C34 1.551(5) . ?
C33 H33A 0.9600 . ?
C33 H33B 0.9600 . ?
C33 H33C 0.9600 . ?
C34 H34A 0.9600 . ?
C34 H34B 0.9600 . ?
C34 H34C 0.9600 . ?
C35 H35A 0.9600 . ?
C35 H35B 0.9600 . ?
C35 H35C 0.9600 . ?
O41 C41 1.283(3) . ?
C41 C42 1.452(4) . ?
C41 C46 1.465(3) . ?
C42 C43 1.369(4) . ?
C42 C60 1.546(4) . ?
C43 C44 1.430(4) . ?
C43 H43A 0.9300 . ?
C44 C45 1.375(4) . ?
C44 C64 1.536(4) . ?
C45 C46 1.420(3) . ?
C45 H45A 0.9300 . ?
C46 N41 1.363(3) . ?
N41 C47 1.394(3) . ?
C47 C48 1.402(4) . ?
C47 C52 1.418(3) . ?
C48 C49 1.386(4) . ?
C48 H48A 0.9300 . ?
C49 C50 1.384(5) . ?
C49 H49A 0.9300 . ?
C50 C51 1.377(4) . ?
C50 H50A 0.9300 . ?
C51 C52 1.404(4) . ?
C51 H51A 0.9300 . ?
C52 C53 1.465(3) . ?
C53 N42 1.306(3) . ?
C53 O42 1.371(3) . ?
N42 C54 1.415(3) . ?
C54 C59 1.383(4) . ?
C54 C55 1.391(4) . ?
C55 C56 1.396(4) . ?
C55 H55A 0.9300 . ?
C56 C57 1.405(4) . ?
C56 C68 1.547(4) . ?
C57 C58 1.396(4) . ?
C57 H57A 0.9300 . ?
C58 C59 1.397(4) . ?
C58 C72 1.535(4) . ?
C59 O42 1.392(3) . ?
C60 C62 1.537(6) . ?
C60 C61 1.543(6) . ?
C60 C63 1.546(5) . ?
C61 H61A 0.9600 . ?
C61 H61B 0.9600 . ?
C61 H61C 0.9600 . ?
C62 H62A 0.9600 . ?
C62 H62B 0.9600 . ?
C62 H62C 0.9600 . ?
C63 H63A 0.9600 . ?
C63 H63B 0.9600 . ?
C63 H63C 0.9600 . ?
C64 C65 1.537(5) . ?
C64 C67 1.538(5) . ?
C64 C66 1.542(5) . ?
C65 H65A 0.9600 . ?
C65 H65B 0.9600 . ?
C65 H65C 0.9600 . ?
C66 H66A 0.9600 . ?
C66 H66B 0.9600 . ?
C66 H66C 0.9600 . ?
C67 H67A 0.9600 . ?
C67 H67B 0.9600 . ?
C67 H67C 0.9600 . ?
C68 C69 1.505(6) . ?
C68 C70 1.509(7) . ?
C68 C71 1.517(7) . ?
C69 H69A 0.9600 . ?
C69 H69B 0.9600 . ?
C69 H69C 0.9600 . ?
C70 H70A 0.9600 . ?
C70 H70B 0.9600 . ?
C70 H70C 0.9600 . ?
C71 H71A 0.9600 . ?
C71 H71B 0.9600 . ?
C71 H71C 0.9600 . ?
C72 C74 1.525(6) . ?
C72 C75 1.527(6) . ?
C72 C73 1.540(5) . ?
C73 H73A 0.9600 . ?
C73 H73B 0.9600 . ?
C73 H73C 0.9600 . ?
C74 H74A 0.9600 . ?
C74 H74B 0.9600 . ?
C74 H74C 0.9600 . ?
C75 H75A 0.9600 . ?
C75 H75B 0.9600 . ?
C75 H75C 0.9600 . ?

loop_
_geom_hbond_atom_site_label_D
_geom_hbond_atom_site_label_H
_geom_hbond_atom_site_label_A
_geom_hbond_distance_DH
_geom_hbond_distance_HA
_geom_hbond_distance_DA
_geom_hbond_angle_DHA
_geom_hbond_site_symmetry_A
_geom_hbond_publ_flag
C15 H15A N41 0.93 2.70 3.409(4) 133.7 . yes
C55 H55A N1 0.93 2.68 3.400(4) 134.7 . yes

loop_
_geom_torsion_atom_site_label_1
_geom_torsion_atom_site_label_2
_geom_torsion_atom_site_label_3
_geom_torsion_atom_site_label_4
_geom_torsion
_geom_torsion_site_symmetry_1
_geom_torsion_site_symmetry_2
_geom_torsion_site_symmetry_3
_geom_torsion_site_symmetry_4
_geom_torsion_publ_flag
Ni1 O1 C1 C2 159.9(2) . . . . ?
Ni1 O1 C1 C6 -20.2(3) . . . . ?
O1 C1 C2 C3 -179.1(3) . . . . ?
C6 C1 C2 C3 1.0(4) . . . . ?
O1 C1 C2 C20 -0.9(4) . . . . ?
C6 C1 C2 C20 179.2(3) . . . . ?
C1 C2 C3 C4 -0.5(5) . . . . ?
C20 C2 C3 C4 -178.6(3) . . . . ?
C2 C3 C4 C5 -0.9(5) . . . . ?
C2 C3 C4 C24 176.8(3) . . . . ?
C3 C4 C5 C6 1.7(5) . . . . ?
C24 C4 C5 C6 -175.9(3) . . . . ?
C4 C5 C6 N1 172.6(3) . . . . ?
C4 C5 C6 C1 -1.1(4) . . . . ?
O1 C1 C6 N1 5.3(4) . . . . ?
C2 C1 C6 N1 -174.8(2) . . . . ?
O1 C1 C6 C5 179.9(2) . . . . ?
C2 C1 C6 C5 -0.2(4) . . . . ?
C5 C6 N1 C7 24.6(4) . . . . ?
C1 C6 N1 C7 -161.4(2) . . . . ?
C5 C6 N1 Ni1 -161.3(2) . . . . ?
C1 C6 N1 Ni1 12.7(3) . . . . ?
C6 N1 C7 C8 34.9(4) . . . . ?
Ni1 N1 C7 C8 -138.4(3) . . . . ?
C6 N1 C7 C12 -148.9(3) . . . . ?
Ni1 N1 C7 C12 37.8(4) . . . . ?
N1 C7 C8 C9 178.3(4) . . . . ?
C12 C7 C8 C9 1.9(5) . . . . ?
C7 C8 C9 C10 0.6(7) . . . . ?
C8 C9 C10 C11 -1.9(8) . . . . ?
C9 C10 C11 C12 0.5(8) . . . . ?
C10 C11 C12 C7 2.1(6) . . . . ?
C10 C11 C12 C13 -176.9(4) . . . . ?
N1 C7 C12 C11 -179.7(3) . . . . ?
C8 C7 C12 C11 -3.3(5) . . . . ?
N1 C7 C12 C13 -0.8(4) . . . . ?
C8 C7 C12 C13 175.7(3) . . . . ?
C11 C12 C13 N2 144.3(3) . . . . ?
C7 C12 C13 N2 -34.7(5) . . . . ?
C11 C12 C13 O2 -33.3(4) . . . . ?
C7 C12 C13 O2 147.8(3) . . . . ?
O2 C13 N2 C14 0.8(3) . . . . ?
C12 C13 N2 C14 -176.8(3) . . . . ?
O2 C13 N2 Ni1 -156.59(18) . . . . ?
C12 C13 N2 Ni1 25.8(4) . . . . ?
C13 N2 C14 C19 -1.0(3) . . . . ?
Ni1 N2 C14 C19 153.10(19) . . . . ?
C13 N2 C14 C15 177.2(3) . . . . ?
Ni1 N2 C14 C15 -28.6(4) . . . . ?
C19 C14 C15 C16 -0.8(4) . . . . ?
N2 C14 C15 C16 -178.8(3) . . . . ?
C14 C15 C16 C17 -0.7(4) . . . . ?
C14 C15 C16 C28 176.1(3) . . . . ?
C15 C16 C17 C18 0.7(5) . . . . ?
C28 C16 C17 C18 -176.0(3) . . . . ?
C16 C17 C18 C19 0.6(4) . . . . ?
C16 C17 C18 C32 -179.3(3) . . . . ?
C15 C14 C19 O2 -177.5(2) . . . . ?
N2 C14 C19 O2 0.9(3) . . . . ?
C15 C14 C19 C18 2.3(4) . . . . ?
N2 C14 C19 C18 -179.2(3) . . . . ?
C17 C18 C19 C14 -2.1(4) . . . . ?
C32 C18 C19 C14 177.7(3) . . . . ?
C17 C18 C19 O2 177.7(3) . . . . ?
C32 C18 C19 O2 -2.4(5) . . . . ?
N2 C13 O2 C19 -0.2(3) . . . . ?
C12 C13 O2 C19 177.6(2) . . . . ?
C14 C19 O2 C13 -0.4(3) . . . . ?
C18 C19 O2 C13 179.7(3) . . . . ?
C3 C2 C20 C21 -120.1(4) . . . . ?
C1 C2 C20 C21 61.9(4) . . . . ?
C3 C2 C20 C23 0.6(5) . . . . ?
C1 C2 C20 C23 -177.5(3) . . . . ?
C3 C2 C20 C22 119.0(4) . . . . ?
C1 C2 C20 C22 -59.0(4) . . . . ?
C5 C4 C24 C25 -119.0(6) . . . . ?
C3 C4 C24 C25 63.4(7) . . . . ?
C5 C4 C24 C27 110.1(6) . . . . ?
C3 C4 C24 C27 -67.5(6) . . . . ?
C5 C4 C24 C26 -1.7(6) . . . . ?
C3 C4 C24 C26 -179.3(4) . . . . ?
C15 C16 C28 C29 -92.6(6) . . . . ?
C17 C16 C28 C29 84.1(7) . . . . ?
C15 C16 C28 C30 34.5(6) . . . . ?
C17 C16 C28 C30 -148.7(5) . . . . ?
C15 C16 C28 C31 150.6(5) . . . . ?
C17 C16 C28 C31 -32.7(6) . . . . ?
C17 C18 C32 C35 -4.2(5) . . . . ?
C19 C18 C32 C35 176.0(4) . . . . ?
C17 C18 C32 C33 -127.7(4) . . . . ?
C19 C18 C32 C33 52.5(4) . . . . ?
C17 C18 C32 C34 115.6(4) . . . . ?
C19 C18 C32 C34 -64.2(4) . . . . ?
Ni1 O41 C41 C42 166.3(2) . . . . ?
Ni1 O41 C41 C46 -15.2(3) . . . . ?
O41 C41 C42 C43 -179.9(3) . . . . ?
C46 C41 C42 C43 1.6(4) . . . . ?
O41 C41 C42 C60 0.8(4) . . . . ?
C46 C41 C42 C60 -177.7(3) . . . . ?
C41 C42 C43 C44 1.1(5) . . . . ?
C60 C42 C43 C44 -179.7(3) . . . . ?
C42 C43 C44 C45 -2.5(5) . . . . ?
C42 C43 C44 C64 179.0(3) . . . . ?
C43 C44 C45 C46 1.1(4) . . . . ?
C64 C44 C45 C46 179.5(3) . . . . ?
C44 C45 C46 N41 178.1(3) . . . . ?
C44 C45 C46 C41 1.5(4) . . . . ?
O41 C41 C46 N41 1.6(3) . . . . ?
C42 C41 C46 N41 -179.9(2) . . . . ?
O41 C41 C46 C45 178.6(2) . . . . ?
C42 C41 C46 C45 -2.9(4) . . . . ?
C45 C46 N41 C47 24.4(4) . . . . ?
C41 C46 N41 C47 -158.8(2) . . . . ?
C45 C46 N41 Ni1 -163.6(2) . . . . ?
C41 C46 N41 Ni1 13.2(3) . . . . ?
C46 N41 C47 C48 34.3(4) . . . . ?
Ni1 N41 C47 C48 -136.5(2) . . . . ?
C46 N41 C47 C52 -150.5(2) . . . . ?
Ni1 N41 C47 C52 38.7(3) . . . . ?
N41 C47 C48 C49 178.9(3) . . . . ?
C52 C47 C48 C49 3.5(5) . . . . ?
C47 C48 C49 C50 1.3(6) . . . . ?
C48 C49 C50 C51 -3.3(6) . . . . ?
C49 C50 C51 C52 0.3(6) . . . . ?
C50 C51 C52 C47 4.6(5) . . . . ?
C50 C51 C52 C53 -172.7(3) . . . . ?
N41 C47 C52 C51 178.2(2) . . . . ?
C48 C47 C52 C51 -6.4(4) . . . . ?
N41 C47 C52 C53 -4.6(4) . . . . ?
C48 C47 C52 C53 170.9(3) . . . . ?
C51 C52 C53 N42 149.1(3) . . . . ?
C47 C52 C53 N42 -28.2(4) . . . . ?
C51 C52 C53 O42 -26.3(4) . . . . ?
C47 C52 C53 O42 156.4(2) . . . . ?
O42 C53 N42 C54 0.1(3) . . . . ?
C52 C53 N42 C54 -175.4(2) . . . . ?
O42 C53 N42 Ni1 -162.83(16) . . . . ?
C52 C53 N42 Ni1 21.7(4) . . . . ?
C53 N42 C54 C59 -0.3(3) . . . . ?
Ni1 N42 C54 C59 160.07(19) . . . . ?
C53 N42 C54 C55 178.3(3) . . . . ?
Ni1 N42 C54 C55 -21.3(4) . . . . ?
C59 C54 C55 C56 -0.7(4) . . . . ?
N42 C54 C55 C56 -179.1(3) . . . . ?
C54 C55 C56 C57 -0.8(5) . . . . ?
C54 C55 C56 C68 176.1(3) . . . . ?
C55 C56 C57 C58 1.0(5) . . . . ?
C68 C56 C57 C58 -175.9(3) . . . . ?
C56 C57 C58 C59 0.3(5) . . . . ?
C56 C57 C58 C72 -177.9(3) . . . . ?
C55 C54 C59 O42 -178.3(3) . . . . ?
N42 C54 C59 O42 0.4(3) . . . . ?
C55 C54 C59 C58 2.2(5) . . . . ?
N42 C54 C59 C58 -179.1(3) . . . . ?
C57 C58 C59 C54 -1.9(4) . . . . ?
C72 C58 C59 C54 176.3(3) . . . . ?
C57 C58 C59 O42 178.7(3) . . . . ?
C72 C58 C59 O42 -3.1(5) . . . . ?
N42 C53 O42 C59 0.2(3) . . . . ?
C52 C53 O42 C59 176.3(2) . . . . ?
C54 C59 O42 C53 -0.4(3) . . . . ?
C58 C59 O42 C53 179.1(3) . . . . ?
C43 C42 C60 C62 120.8(4) . . . . ?
C41 C42 C60 C62 -60.0(4) . . . . ?
C43 C42 C60 C61 -117.6(4) . . . . ?
C41 C42 C60 C61 61.6(4) . . . . ?
C43 C42 C60 C63 2.0(5) . . . . ?
C41 C42 C60 C63 -178.8(4) . . . . ?
C45 C44 C64 C65 3.5(4) . . . . ?
C43 C44 C64 C65 -178.1(3) . . . . ?
C45 C44 C64 C67 124.8(4) . . . . ?
C43 C44 C64 C67 -56.8(4) . . . . ?
C45 C44 C64 C66 -115.6(3) . . . . ?
C43 C44 C64 C66 62.8(4) . . . . ?
C55 C56 C68 C69 139.1(4) . . . . ?
C57 C56 C68 C69 -44.0(5) . . . . ?
C55 C56 C68 C70 17.4(6) . . . . ?
C57 C56 C68 C70 -165.7(5) . . . . ?
C55 C56 C68 C71 -102.3(5) . . . . ?
C57 C56 C68 C71 74.5(5) . . . . ?
C57 C58 C72 C74 116.2(4) . . . . ?
C59 C58 C72 C74 -61.9(5) . . . . ?
C57 C58 C72 C75 -124.9(4) . . . . ?
C59 C58 C72 C75 57.1(5) . . . . ?
C57 C58 C72 C73 -4.2(5) . . . . ?
C59 C58 C72 C73 177.7(4) . . . . ?
